data_2203070
loop_
_publ_author_name
'Kathryn Hassall'
'Jonathan White'

_publ_section_title
;Dimethyl(2-trimethylsilylethyl)[(2-trimethylsilylethyl)dimethylammonio]ammonium
 tetrakis[3,5-bis(trifluoromethyl)phenyl]borate at 130K
;
_journal_issue 1
_journal_name_full 'Acta Crystallographica Section E'
_journal_page_first o107
_journal_page_last o108
_journal_paper_doi 10.1107/S1600536803025455
_journal_volume 60
_journal_year 2004
_chemical_formula_iupac 'C14 H39 N2 Si2 1+, C32 H12 F24 B 1-'
_chemical_formula_moiety 'C14 H39 N2 Si2 1+, C32 H12 F24 B 1-'
_chemical_formula_sum 'C46 H51 B F24 N2 Si2'
_chemical_formula_weight 1154.88
_chemical_melting_point .366E-305
_chemical_name_systematic ?
_space_group_IT_number 60
_symmetry_cell_setting orthorhombic
_symmetry_space_group_name_Hall '-P 2n 2ab'
_symmetry_space_group_name_H-M 'P b c n'
_atom_sites_solution_hydrogens geom
_atom_sites_solution_primary direct
_atom_sites_solution_secondary difmap
_audit_creation_method SHELXL-97
_cell_angle_alpha 90.00
_cell_angle_beta 90.00
_cell_angle_gamma 90.00
_cell_formula_units_Z 4
_cell_length_a 17.1047(11)
_cell_length_b 16.8652(11)
_cell_length_c 18.9828(12)
_cell_measurement_reflns_used 6546
_cell_measurement_temperature 130.0(2)
_cell_measurement_theta_max 24.79
_cell_measurement_theta_min 2.38
_cell_volume 5476.0(6)
_computing_cell_refinement SMART
_computing_data_collection 'SMART (Bruker, 2000)'
_computing_data_reduction 'SAINT (Bruker, 1999)'
_computing_molecular_graphics SHELXTL
_computing_publication_material SHELXTL
_computing_structure_refinement SHELXTL
_computing_structure_solution 'SHELXTL (Bruker, 1997)'
_diffrn_ambient_temperature 130.0(2)
_diffrn_measured_fraction_theta_full 1.000
_diffrn_measured_fraction_theta_max 1.000
_diffrn_measurement_device_type 'Bruker SMART CCD area-detector'
_diffrn_measurement_method '\f and \w'
_diffrn_radiation_monochromator graphite
_diffrn_radiation_source 'sealed tube'
_diffrn_radiation_type MoK\a
_diffrn_radiation_wavelength 0.71073
_diffrn_reflns_av_R_equivalents 0.0382
_diffrn_reflns_av_sigmaI/netI 0.0280
_diffrn_reflns_limit_h_max 20
_diffrn_reflns_limit_h_min -19
_diffrn_reflns_limit_k_max 19
_diffrn_reflns_limit_k_min -20
_diffrn_reflns_limit_l_max 22
_diffrn_reflns_limit_l_min -12
_diffrn_reflns_number 29606
_diffrn_reflns_theta_full 25.00
_diffrn_reflns_theta_max 24.99
_diffrn_reflns_theta_min 1.70
_diffrn_standards_decay_% 0
_diffrn_standards_number 0
_exptl_absorpt_coefficient_mu 0.180
_exptl_absorpt_correction_T_max 0.970
_exptl_absorpt_correction_T_min 0.776
_exptl_absorpt_correction_type multi-scan
_exptl_absorpt_process_details '(SADABS; Sheldrick, 1996)'
_exptl_crystal_colour colourless
_exptl_crystal_density_diffrn 1.401
_exptl_crystal_density_method 'not measured'
_exptl_crystal_description block
_exptl_crystal_F_000 2360
_exptl_crystal_size_max 0.30
_exptl_crystal_size_mid 0.30
_exptl_crystal_size_min 0.15
_refine_diff_density_max 0.302
_refine_diff_density_min -0.195
_refine_ls_extinction_method none
_refine_ls_goodness_of_fit_ref 1.041
_refine_ls_hydrogen_treatment mixed
_refine_ls_matrix_type full
_refine_ls_number_parameters 407
_refine_ls_number_reflns 4835
_refine_ls_number_restraints 12
_refine_ls_restrained_S_all 1.040
_refine_ls_R_factor_all 0.0577
_refine_ls_R_factor_gt 0.0464
_refine_ls_shift/su_max 0.010
_refine_ls_shift/su_mean 0.001
_refine_ls_structure_factor_coef Fsqd
_refine_ls_weighting_details 'calc w = 1/[\s^2^(Fo^2^)+(0.0645P)^2^+2.2182P] where P = (Fo^2^+2Fc^2^)/3'
_refine_ls_weighting_scheme calc
_refine_ls_wR_factor_gt 0.1196
_refine_ls_wR_factor_ref 0.1261
_reflns_number_gt 3972
_reflns_number_total 4835
_reflns_threshold_expression I>2\s(I)
_cod_data_source_file hg6001.cif
_cod_data_source_block I
_cod_depositor_comments
;
The following automatic conversions were performed:
'_symmetry_cell_setting' value 'Orthorhombic' changed to 'orthorhombic'
according to '/home/saulius/struct/CIF-dictionaries/cif_core.dic'
dictionary named 'cif_core.dic' version 2.4.1 from 2010-06-29.

Automatic conversion script
Id: cif_fix_enum 1527 2010-12-29 10:47:43Z saulius 

The following automatic conversions were performed:

'_symmetry_cell_setting' value 'Orthorhombic' changed to
'orthorhombic' according to
/home/saulius/struct/CIF-dictionaries/cif_core.dic dictionary named
'cif_core.dic' version 2.4.1 from 2010-06-29.

Automatic conversion script
Id: cif_fix_values 1715 2011-07-08 13:25:40Z adriana 
;
_cod_database_code 2203070

loop_
_symmetry_equiv_pos_as_xyz
'x, y, z'
'-x+1/2, -y+1/2, z+1/2'
'-x, y, -z+1/2'
'x+1/2, -y+1/2, -z'
'-x, -y, -z'
'x-1/2, y-1/2, -z-1/2'
'x, -y, z-1/2'
'-x-1/2, y-1/2, z'

loop_
_atom_site_label
_atom_site_fract_x
_atom_site_fract_y
_atom_site_fract_z
_atom_site_U_iso_or_equiv
_atom_site_adp_type
_atom_site_calc_flag
_atom_site_refinement_flags
_atom_site_occupancy
_atom_site_type_symbol
B 0.0000 0.52968(16) 0.2500 0.0279(6) Uani d S 1 B
F1 0.00197(19) 0.22634(10) 0.36552(18) 0.1362(15) Uani d PD 0.932(5) F
F2 -0.10819(15) 0.27829(13) 0.38253(15) 0.1020(11) Uani d PD 0.932(5) F
F3 -0.03583(15) 0.25463(11) 0.46816(10) 0.0964(9) Uani d PD 0.932(5) F
F4 0.20841(9) 0.48916(15) 0.47793(11) 0.0886(9) Uani d PD 0.935(4) F
F5 0.12646(11) 0.58033(9) 0.49429(9) 0.0660(6) Uani d PD 0.935(4) F
F6 0.11869(11) 0.47602(12) 0.55491(7) 0.0768(7) Uani d PD 0.935(4) F
F7 0.2992(2) 0.4900(2) 0.2179(4) 0.090(2) Uani d PD 0.633(13) F
F8 0.3392(4) 0.5958(5) 0.2495(7) 0.161(6) Uani d PD 0.633(13) F
F9 0.3311(4) 0.5727(6) 0.1412(4) 0.158(5) Uani d PD 0.633(13) F
F7' 0.2987(5) 0.5002(7) 0.1604(7) 0.176(11) Uani d PD 0.367(13) F
F8' 0.3122(5) 0.5388(13) 0.2639(8) 0.204(13) Uani d PD 0.367(13) F
F9' 0.3488(3) 0.6084(5) 0.1873(8) 0.089(4) Uani d PD 0.367(13) F
F10 0.17850(10) 0.82104(9) 0.12066(11) 0.0734(6) Uani d PD 0.958(4) F
F11 0.07421(15) 0.82749(9) 0.18080(11) 0.0965(9) Uani d PD 0.958(4) F
F12 0.07247(12) 0.77881(10) 0.07797(11) 0.0832(8) Uani d PD 0.958(4) F
F5' 0.1809(12) 0.5573(13) 0.4709(11) 0.052(7) Uiso d PD 0.065(4) F
F4' 0.1855(16) 0.4453(14) 0.5170(14) 0.074(8) Uiso d PD 0.065(4) F
F6' 0.1093(17) 0.5378(14) 0.5362(17) 0.083(10) Uiso d PD 0.065(4) F
F1' -0.0654(10) 0.2544(9) 0.3501(8) 0.028(5) Uiso d PD 0.068(5) F
F3' 0.0171(11) 0.2325(13) 0.4243(12) 0.060(8) Uiso d PD 0.068(5) F
F2' -0.0810(18) 0.2755(18) 0.4454(10) 0.084(10) Uiso d PD 0.068(5) F
F11' 0.0475(14) 0.7995(14) 0.1239(15) 0.027(8) Uiso d PD 0.042(4) F
F10' 0.140(2) 0.838(2) 0.1755(15) 0.071(13) Uiso d PD 0.042(4) F
F12' 0.1447(15) 0.794(3) 0.081(3) 0.093(16) Uiso d PD 0.042(4) F
H 0.5000 0.5000 0.5000 0.089(13) Uiso d S 1 H
C1 0.02190(10) 0.47629(10) 0.31934(9) 0.0286(4) Uani d . 1 C
C2 0.06887(11) 0.50643(11) 0.37323(10) 0.0312(4) Uani d . 1 C
H2 0.0922 0.5557 0.3670 0.037 Uiso calc R 1 H
C3 0.08213(11) 0.46572(11) 0.43579(10) 0.0336(4) Uani d . 1 C
C4 0.04914(12) 0.39169(12) 0.44667(11) 0.0386(5) Uani d . 1 C
H4 0.0583 0.3638 0.4881 0.046 Uiso calc R 1 H
C5 0.00233(12) 0.36056(11) 0.39442(11) 0.0372(5) Uani d . 1 C
C6 -0.01163(11) 0.40212(10) 0.33250(10) 0.0324(4) Uani d . 1 C
H6 -0.0443 0.3799 0.2987 0.039 Uiso calc R 1 H
C7 -0.03372(17) 0.28042(14) 0.40229(14) 0.0571(6) Uani d . 1 C
C8 0.13377(13) 0.50163(14) 0.49044(11) 0.0437(5) Uani d . 1 C
C9 0.07469(10) 0.58334(10) 0.22370(9) 0.0271(4) Uani d . 1 C
C10 0.15106(11) 0.55463(11) 0.22606(10) 0.0326(4) Uani d . 1 C
H10 0.1600 0.5051 0.2460 0.039 Uiso calc R 1 H
C11 0.21409(11) 0.59697(12) 0.19991(11) 0.0370(5) Uani d . 1 C
C12 0.20388(12) 0.67162(11) 0.17113(10) 0.0358(4) Uani d . 1 C
H12 0.2463 0.7009 0.1549 0.043 Uiso calc R 1 H
C13 0.12884(11) 0.70139(11) 0.16720(10) 0.0322(4) Uani d . 1 C
C14 0.06571(11) 0.65744(10) 0.19187(9) 0.0298(4) Uani d . 1 C
H14 0.0156 0.6782 0.1870 0.036 Uiso calc R 1 H
C15 0.29456(15) 0.56303(17) 0.20276(18) 0.0668(8) Uani d . 1 C
C16 0.11440(13) 0.78135(13) 0.13736(12) 0.0460(5) Uani d . 1 C
C20 0.48948(16) 0.51691(16) 0.38296(14) 0.0635(7) Uani d . 1 C
H20A 0.5247 0.4740 0.3733 0.095 Uiso calc R 1 H
H20B 0.5187 0.5651 0.3885 0.095 Uiso calc R 1 H
H20C 0.4534 0.5225 0.3445 0.095 Uiso calc R 1 H
C21 0.36098(16) 0.23280(15) 0.36181(15) 0.0624(7) Uani d . 1 C
H21A 0.4009 0.2285 0.3972 0.094 Uiso calc R 1 H
H21B 0.3846 0.2447 0.3172 0.094 Uiso calc R 1 H
H21C 0.3331 0.1835 0.3585 0.094 Uiso calc R 1 H
C22 0.24977(16) 0.28984(17) 0.47405(14) 0.0635(7) Uani d . 1 C
H22A 0.2140 0.3310 0.4876 0.095 Uiso calc R 1 H
H22B 0.2910 0.2862 0.5082 0.095 Uiso calc R 1 H
H22C 0.2225 0.2402 0.4717 0.095 Uiso calc R 1 H
C23 0.21431(15) 0.32243(15) 0.31828(14) 0.0592(7) Uani d . 1 C
H23A 0.1790 0.3642 0.3312 0.089 Uiso calc R 1 H
H23B 0.1862 0.2733 0.3150 0.089 Uiso calc R 1 H
H23C 0.2377 0.3345 0.2736 0.089 Uiso calc R 1 H
C17 0.34641(13) 0.41028(12) 0.38717(12) 0.0447(5) Uani d . 1 C
H17A 0.3739 0.4157 0.3427 0.054 Uiso calc R 1 H
H17B 0.3084 0.4529 0.3898 0.054 Uiso calc R 1 H
C18 0.40476(13) 0.42136(12) 0.44623(12) 0.0446(5) Uani d . 1 C
H18A 0.3777 0.4138 0.4906 0.054 Uiso calc R 1 H
H18B 0.4440 0.3801 0.4425 0.054 Uiso calc R 1 H
C19 0.39093(16) 0.56565(14) 0.46442(17) 0.0670(8) Uani d . 1 C
H19A 0.3635 0.5542 0.5074 0.100 Uiso calc R 1 H
H19B 0.3541 0.5710 0.4266 0.100 Uiso calc R 1 H
H19C 0.4196 0.6142 0.4696 0.100 Uiso calc R 1 H
N 0.44578(11) 0.50013(10) 0.44851(10) 0.0469(5) Uani d . 1 N
Si1 0.29200(3) 0.31336(3) 0.38616(3) 0.03866(18) Uani d . 1 Si

loop_
_atom_site_aniso_label
_atom_site_aniso_U_11
_atom_site_aniso_U_22
_atom_site_aniso_U_33
_atom_site_aniso_U_12
_atom_site_aniso_U_13
_atom_site_aniso_U_23
B 0.0290(15) 0.0228(13) 0.0318(15) 0.000 0.0027(12) 0.000
F1 0.200(3) 0.0315(9) 0.178(3) -0.0169(13) 0.099(2) -0.0148(13)
F2 0.0894(17) 0.0797(14) 0.137(2) -0.0483(13) -0.0356(16) 0.0454(14)
F3 0.136(2) 0.0802(13) 0.0729(13) -0.0485(13) -0.0174(13) 0.0479(11)
F4 0.0324(9) 0.139(2) 0.0947(15) 0.0104(10) -0.0063(8) -0.0619(14)
F5 0.0868(14) 0.0540(10) 0.0572(10) 0.0022(8) -0.0218(9) -0.0141(8)
F6 0.0982(14) 0.1013(15) 0.0308(8) -0.0204(11) -0.0164(8) 0.0131(8)
F7 0.049(2) 0.064(3) 0.158(5) 0.0267(16) 0.008(3) 0.031(3)
F8 0.067(4) 0.149(6) 0.267(14) 0.026(3) -0.091(7) -0.051(7)
F9 0.086(5) 0.262(11) 0.125(5) 0.097(6) 0.071(4) 0.100(7)
F7' 0.089(6) 0.158(12) 0.28(2) 0.076(7) -0.021(10) -0.128(15)
F8' 0.042(5) 0.39(3) 0.180(14) 0.039(10) -0.002(6) 0.204(19)
F9' 0.023(3) 0.092(5) 0.151(9) -0.001(2) 0.017(5) 0.058(6)
F10 0.0646(11) 0.0463(9) 0.1092(15) -0.0161(7) 0.0059(10) 0.0332(9)
F11 0.144(2) 0.0393(8) 0.1065(16) 0.0343(10) 0.0621(14) 0.0220(9)
F12 0.1033(15) 0.0633(10) 0.0831(15) -0.0088(10) -0.0404(12) 0.0383(10)
C1 0.0293(10) 0.0258(9) 0.0306(9) 0.0034(7) 0.0040(8) 0.0000(7)
C2 0.0317(10) 0.0291(9) 0.0327(10) 0.0007(8) 0.0050(8) 0.0008(8)
C3 0.0301(10) 0.0390(10) 0.0315(10) 0.0066(8) 0.0044(8) -0.0007(8)
C4 0.0390(11) 0.0413(11) 0.0354(11) 0.0083(9) 0.0046(9) 0.0104(9)
C5 0.0404(11) 0.0311(10) 0.0401(11) 0.0016(8) 0.0080(9) 0.0077(9)
C6 0.0332(10) 0.0292(9) 0.0346(10) -0.0006(8) 0.0036(8) 0.0007(8)
C7 0.0730(18) 0.0411(13) 0.0572(15) -0.0077(12) 0.0043(14) 0.0159(12)
C8 0.0402(12) 0.0555(13) 0.0353(11) 0.0088(10) 0.0023(9) -0.0034(10)
C9 0.0321(10) 0.0254(9) 0.0236(9) 0.0009(7) 0.0012(7) -0.0020(7)
C10 0.0360(11) 0.0283(9) 0.0336(10) 0.0040(8) 0.0022(8) 0.0039(8)
C11 0.0308(10) 0.0405(11) 0.0396(11) 0.0027(8) 0.0039(8) 0.0053(9)
C12 0.0336(11) 0.0382(10) 0.0356(10) -0.0056(8) 0.0066(8) 0.0035(8)
C13 0.0377(11) 0.0304(10) 0.0285(9) -0.0011(8) 0.0012(8) 0.0008(8)
C14 0.0312(10) 0.0287(9) 0.0296(9) 0.0015(8) -0.0005(8) 0.0012(8)
C15 0.0387(14) 0.0666(17) 0.095(2) 0.0092(13) 0.0150(15) 0.0319(18)
C16 0.0492(13) 0.0370(11) 0.0519(13) -0.0031(10) 0.0052(11) 0.0115(10)
C20 0.0579(16) 0.0576(15) 0.0751(18) -0.0116(12) 0.0116(13) 0.0035(13)
C21 0.0668(16) 0.0557(14) 0.0646(16) 0.0232(13) -0.0082(13) -0.0202(13)
C22 0.0576(16) 0.0701(17) 0.0629(16) 0.0043(13) 0.0132(13) 0.0129(13)
C23 0.0492(14) 0.0641(15) 0.0642(16) 0.0055(12) -0.0088(12) -0.0053(13)
C17 0.0501(13) 0.0394(11) 0.0446(12) -0.0013(9) 0.0048(10) -0.0010(9)
C18 0.0469(13) 0.0366(11) 0.0502(13) -0.0041(9) 0.0015(10) -0.0035(10)
C19 0.0566(16) 0.0436(13) 0.101(2) 0.0030(11) 0.0027(15) -0.0206(14)
N 0.0428(10) 0.0360(9) 0.0618(12) -0.0028(8) 0.0055(9) -0.0072(9)
Si1 0.0362(3) 0.0352(3) 0.0446(3) 0.0032(2) 0.0024(2) -0.0052(2)

loop_
_atom_type_symbol
_atom_type_description
_atom_type_scat_dispersion_real
_atom_type_scat_dispersion_imag
_atom_type_scat_source
C C 0.0033 0.0016 'International Tables Vol C Tables 4.2.6.8 and 6.1.1.4'
H H 0.0000 0.0000 'International Tables Vol C Tables 4.2.6.8 and 6.1.1.4'
B B 0.0013 0.0007 'International Tables Vol C Tables 4.2.6.8 and 6.1.1.4'
N N 0.0061 0.0033 'International Tables Vol C Tables 4.2.6.8 and 6.1.1.4'
F F 0.0171 0.0103 'International Tables Vol C Tables 4.2.6.8 and 6.1.1.4'
Si Si 0.0817 0.0704 'International Tables Vol C Tables 4.2.6.8 and 6.1.1.4'

loop_
_geom_angle_atom_site_label_1
_geom_angle_atom_site_label_2
_geom_angle_atom_site_label_3
_geom_angle_site_symmetry_1
_geom_angle_site_symmetry_3
_geom_angle
C1 B C1 3 . 113.3(2)
C1 B C9 3 . 103.68(8)
C1 B C9 . . 111.66(9)
C1 B C9 3 3 111.66(9)
C1 B C9 . 3 103.68(8)
C9 B C9 . 3 113.2(2)
C2 C1 C6 . . 115.51(16)
C2 C1 B . . 121.34(15)
C6 C1 B . . 122.77(16)
C3 C2 C1 . . 122.67(17)
C3 C2 H2 . . 118.7
C1 C2 H2 . . 118.7
C4 C3 C2 . . 120.39(18)
C4 C3 C8 . . 120.24(18)
C2 C3 C8 . . 119.36(18)
C5 C4 C3 . . 118.19(18)
C5 C4 H4 . . 120.9
C3 C4 H4 . . 120.9
C4 C5 C6 . . 121.09(18)
C4 C5 C7 . . 120.84(19)
C6 C5 C7 . . 118.06(19)
C5 C6 C1 . . 122.13(18)
C5 C6 H6 . . 118.9
C1 C6 H6 . . 118.9
F2' C7 F1' . . 103.9(11)
F2' C7 F3' . . 101.6(12)
F1' C7 F3' . . 110.4(10)
F1 C7 F3 . . 106.8(2)
F1 C7 F2 . . 106.2(3)
F3 C7 F2 . . 103.4(2)
F2' C7 C5 . . 115.2(15)
F1' C7 C5 . . 115.5(8)
F3' C7 C5 . . 109.2(10)
F1 C7 C5 . . 112.8(2)
F3 C7 C5 . . 113.8(2)
F2 C7 C5 . . 113.1(2)
F6' C8 F5' . . 93.3(14)
F4 C8 F6 . . 107.7(2)
F4 C8 F5 . . 105.1(2)
F6 C8 F5 . . 104.81(18)
F6' C8 F4' . . 108.8(16)
F5' C8 F4' . . 101.7(11)
F6' C8 C3 . . 122.0(15)
F5' C8 C3 . . 117.7(9)
F4 C8 C3 . . 112.61(18)
F6 C8 C3 . . 113.28(19)
F5 C8 C3 . . 112.73(18)
F4' C8 C3 . . 110.6(11)
C10 C9 C14 . . 115.33(16)
C10 C9 B . . 121.83(15)
C14 C9 B . . 122.60(16)
C11 C10 C9 . . 122.61(17)
C11 C10 H10 . . 118.7
C9 C10 H10 . . 118.7
C12 C11 C10 . . 120.82(18)
C12 C11 C15 . . 118.68(19)
C10 C11 C15 . . 120.50(18)
C13 C12 C11 . . 118.02(17)
C13 C12 H12 . . 121.0
C11 C12 H12 . . 121.0
C12 C13 C14 . . 120.66(17)
C12 C13 C16 . . 120.41(17)
C14 C13 C16 . . 118.93(18)
C13 C14 C9 . . 122.49(17)
C13 C14 H14 . . 118.8
C9 C14 H14 . . 118.8
F9' C15 F8' . . 103.8(5)
F7 C15 F8 . . 102.9(4)
F9' C15 F7' . . 108.0(6)
F8' C15 F7' . . 106.5(8)
F9' C15 F9 . . 50.7(4)
F8' C15 F9 . . 136.9(5)
F7 C15 F9 . . 106.7(4)
F8 C15 F9 . . 105.8(5)
F9' C15 C11 . . 116.5(4)
F8' C15 C11 . . 112.1(6)
F7 C15 C11 . . 116.1(3)
F8 C15 C11 . . 113.9(4)
F7' C15 C11 . . 109.4(4)
F9 C15 C11 . . 110.7(3)
F12' C16 F11 . . 132(2)
F11' C16 F11 . . 59.6(13)
F10' C16 F11 . . 52.1(16)
F12' C16 F10 . . 48.8(19)
F11' C16 F10 . . 127.2(12)
F10' C16 F10 . . 58.3(14)
F11 C16 F10 . . 106.4(2)
F11 C16 F12 . . 105.4(2)
F10 C16 F12 . . 104.99(19)
F12' C16 C13 . . 115(2)
F11' C16 C13 . . 117.8(11)
F10' C16 C13 . . 113.8(17)
F11 C16 C13 . . 112.49(18)
F10 C16 C13 . . 114.42(19)
F12 C16 C13 . . 112.46(18)
N C20 H20A . . 109.5
N C20 H20B . . 109.5
H20A C20 H20B . . 109.5
N C20 H20C . . 109.5
H20A C20 H20C . . 109.5
H20B C20 H20C . . 109.5
Si1 C21 H21A . . 109.5
Si1 C21 H21B . . 109.5
H21A C21 H21B . . 109.5
Si1 C21 H21C . . 109.5
H21A C21 H21C . . 109.5
H21B C21 H21C . . 109.5
Si1 C22 H22A . . 109.5
Si1 C22 H22B . . 109.5
H22A C22 H22B . . 109.5
Si1 C22 H22C . . 109.5
H22A C22 H22C . . 109.5
H22B C22 H22C . . 109.5
Si1 C23 H23A . . 109.5
Si1 C23 H23B . . 109.5
H23A C23 H23B . . 109.5
Si1 C23 H23C . . 109.5
H23A C23 H23C . . 109.5
H23B C23 H23C . . 109.5
C18 C17 Si1 . . 116.20(15)
C18 C17 H17A . . 108.2
Si1 C17 H17A . . 108.2
C18 C17 H17B . . 108.2
Si1 C17 H17B . . 108.2
H17A C17 H17B . . 107.4
N C18 C17 . . 116.02(18)
N C18 H18A . . 108.3
C17 C18 H18A . . 108.3
N C18 H18B . . 108.3
C17 C18 H18B . . 108.3
H18A C18 H18B . . 107.4
N C19 H19A . . 109.5
N C19 H19B . . 109.5
H19A C19 H19B . . 109.5
N C19 H19C . . 109.5
H19A C19 H19C . . 109.5
H19B C19 H19C . . 109.5
C20 N C19 . . 110.4(2)
C20 N C18 . . 112.39(18)
C19 N C18 . . 111.69(17)
C20 N H . . 105.24(16)
C19 N H . . 106.82(17)
C18 N H . . 109.93(15)
C23 Si1 C21 . . 110.01(12)
C23 Si1 C22 . . 111.22(13)
C21 Si1 C22 . . 108.28(13)
C23 Si1 C17 . . 106.83(11)
C21 Si1 C17 . . 108.89(12)
C22 Si1 C17 . . 111.60(12)

loop_
_geom_bond_atom_site_label_1
_geom_bond_atom_site_label_2
_geom_bond_site_symmetry_2
_geom_bond_distance
B C1 3 1.638(2)
B C1 . 1.638(2)
B C9 . 1.643(2)
B C9 3 1.643(2)
F1 C7 . 1.301(3)
F2 C7 . 1.328(3)
F3 C7 . 1.324(3)
F4 C8 . 1.315(3)
F5 C8 . 1.335(3)
F6 C8 . 1.323(3)
F7 C15 . 1.266(5)
F8 C15 . 1.294(6)
F9 C15 . 1.334(5)
F7' C15 . 1.333(8)
F8' C15 . 1.267(9)
F9' C15 . 1.238(6)
F10 C16 . 1.323(3)
F11 C16 . 1.326(3)
F12 C16 . 1.337(3)
F5' C8 . 1.29(2)
F4' C8 . 1.39(3)
F6' C8 . 1.14(3)
F1' C7 . 1.211(15)
F3' C7 . 1.26(2)
F2' C7 . 1.15(3)
F11' C16 . 1.21(2)
F10' C16 . 1.27(4)
F12' C16 . 1.21(5)
C1 C2 . 1.397(3)
C1 C6 . 1.399(3)
C2 C3 . 1.390(3)
C2 H2 . 0.9300
C3 C4 . 1.385(3)
C3 C8 . 1.491(3)
C4 C5 . 1.379(3)
C4 H4 . 0.9300
C5 C6 . 1.389(3)
C5 C7 . 1.493(3)
C6 H6 . 0.9300
C9 C10 . 1.394(3)
C9 C14 . 1.397(2)
C10 C11 . 1.385(3)
C10 H10 . 0.9300
C11 C12 . 1.383(3)
C11 C15 . 1.492(3)
C12 C13 . 1.380(3)
C12 H12 . 0.9300
C13 C14 . 1.391(3)
C13 C16 . 1.483(3)
C14 H14 . 0.9300
C20 N . 1.479(3)
C20 H20A . 0.9600
C20 H20B . 0.9600
C20 H20C . 0.9600
C21 Si1 . 1.858(2)
C21 H21A . 0.9600
C21 H21B . 0.9600
C21 H21C . 0.9600
C22 Si1 . 1.861(3)
C22 H22A . 0.9600
C22 H22B . 0.9600
C22 H22C . 0.9600
C23 Si1 . 1.857(3)
C23 H23A . 0.9600
C23 H23B . 0.9600
C23 H23C . 0.9600
C17 C18 . 1.512(3)
C17 Si1 . 1.881(2)
C17 H17A . 0.9700
C17 H17B . 0.9700
C18 N . 1.503(3)
C18 H18A . 0.9700
C18 H18B . 0.9700
C19 N . 1.481(3)
C19 H19A . 0.9600
C19 H19B . 0.9600
C19 H19C . 0.9600
N H . 1.3474(19)

loop_
_geom_torsion_atom_site_label_1
_geom_torsion_atom_site_label_2
_geom_torsion_atom_site_label_3
_geom_torsion_atom_site_label_4
_geom_torsion_site_symmetry_1
_geom_torsion
C1 B C1 C2 3 155.61(18)
C9 B C1 C2 . 39.0(2)
C9 B C1 C2 3 -83.16(17)
C1 B C1 C6 3 -31.82(13)
C9 B C1 C6 . -148.44(17)
C9 B C1 C6 3 89.4(2)
C6 C1 C2 C3 . 0.4(3)
B C1 C2 C3 . 173.43(15)
C1 C2 C3 C4 . 0.8(3)
C1 C2 C3 C8 . 179.33(17)
C2 C3 C4 C5 . -0.9(3)
C8 C3 C4 C5 . -179.45(18)
C3 C4 C5 C6 . -0.1(3)
C3 C4 C5 C7 . 178.8(2)
C4 C5 C6 C1 . 1.3(3)
C7 C5 C6 C1 . -177.67(19)
C2 C1 C6 C5 . -1.4(3)
B C1 C6 C5 . -174.33(16)
C4 C5 C7 F2' . 67.7(13)
C6 C5 C7 F2' . -113.4(13)
C4 C5 C7 F1' . -171.0(10)
C6 C5 C7 F1' . 8.0(10)
C4 C5 C7 F3' . -45.8(10)
C6 C5 C7 F3' . 133.1(10)
C4 C5 C7 F1 . -103.3(3)
C6 C5 C7 F1 . 75.6(3)
C4 C5 C7 F3 . 18.5(3)
C6 C5 C7 F3 . -162.5(2)
C4 C5 C7 F2 . 136.1(3)
C6 C5 C7 F2 . -44.9(3)
C4 C3 C8 F6' . -86.3(16)
C2 C3 C8 F6' . 95.1(16)
C4 C3 C8 F5' . 159.7(11)
C2 C3 C8 F5' . -18.8(11)
C4 C3 C8 F4 . 96.1(3)
C2 C3 C8 F4 . -82.5(3)
C4 C3 C8 F6 . -26.4(3)
C2 C3 C8 F6 . 155.00(19)
C4 C3 C8 F5 . -145.3(2)
C2 C3 C8 F5 . 36.2(3)
C4 C3 C8 F4' . 43.5(12)
C2 C3 C8 F4' . -135.0(11)
C1 B C9 C10 3 -84.75(18)
C1 B C9 C10 . 37.6(2)
C9 B C9 C10 3 154.11(18)
C1 B C9 C14 3 89.4(2)
C1 B C9 C14 . -148.25(16)
C9 B C9 C14 3 -31.73(13)
C14 C9 C10 C11 . 1.1(3)
B C9 C10 C11 . 175.69(16)
C9 C10 C11 C12 . 1.4(3)
C9 C10 C11 C15 . -179.1(2)
C10 C11 C12 C13 . -2.1(3)
C15 C11 C12 C13 . 178.4(2)
C11 C12 C13 C14 . 0.3(3)
C11 C12 C13 C16 . 179.52(19)
C12 C13 C14 C9 . 2.3(3)
C16 C13 C14 C9 . -176.92(18)
C10 C9 C14 C13 . -2.9(3)
B C9 C14 C13 . -177.45(15)
C12 C11 C15 F9' . 9.1(9)
C10 C11 C15 F9' . -170.5(9)
C12 C11 C15 F8' . 128.4(12)
C10 C11 C15 F8' . -51.1(12)
C12 C11 C15 F7 . -168.1(4)
C10 C11 C15 F7 . 12.4(5)
C12 C11 C15 F8 . 72.8(8)
C10 C11 C15 F8 . -106.8(7)
C12 C11 C15 F7' . -113.7(8)
C10 C11 C15 F7' . 66.8(8)
C12 C11 C15 F9 . -46.3(6)
C10 C11 C15 F9 . 134.2(6)
C12 C13 C16 F12' . 50(2)
C14 C13 C16 F12' . -131(2)
C12 C13 C16 F11' . 167.7(15)
C14 C13 C16 F11' . -13.1(15)
C12 C13 C16 F10' . -68.9(17)
C14 C13 C16 F10' . 110.3(17)
C12 C13 C16 F11 . -126.0(2)
C14 C13 C16 F11 . 53.2(3)
C12 C13 C16 F10 . -4.5(3)
C14 C13 C16 F10 . 174.75(19)
C12 C13 C16 F12 . 115.2(2)
C14 C13 C16 F12 . -65.6(3)
Si1 C17 C18 N . -177.67(15)
C17 C18 N C20 . -58.6(3)
C17 C18 N C19 . 66.2(3)
C18 C17 Si1 C23 . 171.01(17)
C18 C17 Si1 C21 . -70.2(2)
C18 C17 Si1 C22 . 49.2(2)
